data_1001644
loop_
_publ_author_name
'Hoareau, T'
'Leclaire, A'
'Borel, M M'
'Grandin, A'
'Raveau, B'

_publ_section_title
;
A Mo(V) monophosphate with a tunnel structure: K3 (Mo O)4 (P O4)5
;
_journal_coden_ASTM JSSCBI
_journal_name_full 'Journal of Solid State Chemistry'
_journal_page_first 61
_journal_page_last 65
_journal_paper_doi 10.1006/jssc.1995.1009
_journal_volume 114
_journal_year 1995
_chemical_formula_structural 'K3 (Mo4 P5 O24)'
_chemical_formula_sum 'K3 Mo4 O24 P5'
_chemical_name_systematic
;
Tripotassium tetramolybdo(V)pentaphosphate(V)
;
_space_group_IT_number 61
_symmetry_cell_setting orthorhombic
_symmetry_Int_Tables_number 61
_symmetry_space_group_name_Hall '-P 2ac 2ab'
_symmetry_space_group_name_H-M 'P b c a'
_cell_angle_alpha 90
_cell_angle_beta 90
_cell_angle_gamma 90
_cell_formula_units_Z 8
_cell_length_a 9.676(2)
_cell_length_b 14.366(2)
_cell_length_c 28.39099(500)
_cell_volume 3946.5
_refine_ls_R_factor_all 0.027
_cod_database_code 1001644

loop_
_symmetry_equiv_pos_as_xyz
x,y,z
1/2+x,1/2-y,-z
-x,1/2+y,1/2-z
1/2-x,-y,1/2+z
-x,-y,-z
1/2-x,1/2+y,z
x,1/2-y,1/2+z
1/2+x,y,1/2-z

loop_
_atom_site_label
_atom_site_type_symbol
_atom_site_symmetry_multiplicity
_atom_site_Wyckoff_symbol
_atom_site_fract_x
_atom_site_fract_y
_atom_site_fract_z
_atom_site_occupancy
_atom_site_attached_hydrogens
_atom_site_calc_flag
Mo1 Mo5+ 8 c 0.08166(5) 0.07282(3) 0.13996(2) 1. 0 d
Mo2 Mo5+ 8 c 0.42492(5) 0.39753(3) 0.35521(2) 1. 0 d
Mo3 Mo5+ 8 c 0.15227(5) 0.18304(3) 0.45592(2) 1. 0 d
Mo4 Mo5+ 8 c 0.49008(5) 0.22201(3) 0.20472(2) 1. 0 d
P1 P5+ 8 c 0.0978(1) 0.38266(9) 0.38551(5) 1. 0 d
P2 P5+ 8 c 0.4091(1) 0.09741(9) 0.10587(4) 1. 0 d
P3 P5+ 8 c 0.6632(1) 0.28253(9) 0.30368(4) 1. 0 d
P4 P5+ 8 c 0.4813(1) 0.24566(9) 0.44649(4) 1. 0 d
P5 P5+ 8 c 0.2861(1) 0.17366(9) 0.34431(5) 1. 0 d
K1 K1+ 8 c 0.1457(2) 0.46816(9) 0.26185(5) 1. 0 d
K2 K1+ 8 c 0.2861(2) 0.3334(1) 0.08124(6) 1. 0 d
K3 K1+ 8 c 0.2373(2) 0.4115(1) 0.49747(6) 1. 0 d
O1 O2- 8 c 0.1371(5) 0.0098(3) 0.1856(2) 1. 0 d
O2 O2- 8 c 0.0077(4) -0.0384(3) 0.1032(1) 1. 0 d
O3 O2- 8 c 0.2570(4) 0.0661(3) 0.0997(1) 1. 0 d
O4 O2- 8 c 0.8898(4) 0.0943(3) 0.1645(1) 1. 0 d
O5 O2- 8 c 0.1438(5) 0.1921(3) 0.1701(2) 1. 0 d
O6 O2- 8 c 0.0109(5) 0.1590(3) 0.0821(1) 1. 0 d
O7 O2- 8 c 0.3879(5) 0.4412(3) 0.3022(2) 1. 0 d
O8 O2- 8 c 0.2443(4) 0.4250(3) 0.3874(2) 1. 0 d
O9 O2- 8 c 0.6232(4) 0.3650(3) 0.3358(2) 1. 0 d
O10 O2- 8 c 0.5019(5) 0.5137(3) 0.3826(2) 1. 0 d
O11 O2- 8 c 0.3590(5) 0.2673(3) 0.3433(2) 1. 0 d
O12 O2- 8 c 0.4968(5) 0.3374(3) 0.4198(1) 1. 0 d
O13 O2- 8 c 0.1932(5) 0.0852(3) 0.4847(2) 1. 0 d
O14 O2- 8 c 0.3371(4) 0.2434(3) 0.4697(2) 1. 0 d
O15 O2- 8 c 0.2136(4) 0.1566(3) 0.3916(1) 1. 0 d
O16 O2- 8 c -0.0450(4) 0.1391(3) 0.4418(1) 1. 0 d
O17 O2- 8 c 0.0909(4) 0.2533(3) 0.5136(1) 1. 0 d
O18 O2- 8 c 0.0822(5) 0.3135(3) 0.4260(1) 1. 0 d
O19 O2- 8 c 0.4338(5) 0.1308(3) 0.2347(2) 1. 0 d
O20 O2- 8 c 0.4192(5) 0.1758(3) 0.1419(2) 1. 0 d
O21 O2- 8 c 0.6789(4) 0.1668(3) 0.1948(1) 1. 0 d
O22 O2- 8 c 0.3143(4) 0.2975(3) 0.2099(1) 1. 0 d
O23 O2- 8 c 0.5726(5) 0.2910(3) 0.2597(1) 1. 0 d
O24 O2- 8 c 0.5665(5) 0.3403(3) 0.1624(1) 1. 0 d

loop_
_atom_type_symbol
_atom_type_oxidation_number
Mo5+ 5.000
P5+ 5.000
K1+ 1.000
O2- -2.000
